data_7045500
loop_
_publ_author_name
'Fu, Hong-Ru'
'Zhao, Ying'
'zhou, zhan'
'Yang, Xiao-Gang'
'ma, lufang'

_publ_section_title
;
 Neutral ligand TIPA-based two 2D metal-organic frameworks: ultrahigh
 selectivity of C2H2/CH4 and efficient sensing and sorption of Cr(VI)
;
_journal_name_full 'Dalton Transactions'
_journal_paper_doi 10.1039/C8DT00206A
_journal_year 2018
_chemical_formula_moiety 'C29 H25 N7 Ni O5, H2 O'
_chemical_formula_sum 'C29 H24.5 N7 Ni O6'
_chemical_formula_weight 625.76
_space_group_crystal_system monoclinic
_space_group_IT_number 5
_space_group_name_Hall 'I 2y'
_space_group_name_H-M_alt 'I 1 2 1'
_symmetry_space_group_name_Hall 'I 2y'
_symmetry_space_group_name_H-M 'I 1 2 1'
_atom_sites_solution_hydrogens mixed
_atom_sites_solution_primary dual
_audit_creation_date 2018-01-29
_audit_creation_method
;
Olex2 1.2
(compiled 2017.08.10 svn.r3458 for OlexSys, GUI svn.r5381)
;
_audit_update_record
;
2018-01-29 deposited with the CCDC.
2018-01-31 downloaded from the CCDC.
;
_cell_angle_alpha 90
_cell_angle_beta 98.810(8)
_cell_angle_gamma 90
_cell_formula_units_Z 4
_cell_length_a 9.2283(9)
_cell_length_b 15.0673(10)
_cell_length_c 25.829(2)
_cell_measurement_reflns_used 6840
_cell_measurement_temperature 287.4(4)
_cell_measurement_theta_max 23.3590
_cell_measurement_theta_min 3.8370
_cell_volume 3549.0(5)
_computing_cell_refinement 'CrysAlisPro 1.171.38.41r (Rigaku OD, 2015)'
_computing_data_collection 'CrysAlisPro 1.171.38.41r (Rigaku OD, 2015)'
_computing_data_reduction 'CrysAlisPro 1.171.38.41r (Rigaku OD, 2015)'
_computing_molecular_graphics 'Olex2 (Dolomanov et al., 2009)'
_computing_publication_material 'Olex2 (Dolomanov et al., 2009)'
_computing_structure_refinement 'ShelXL (Sheldrick, 2015)'
_computing_structure_solution 'ShelXT (Sheldrick, 2015)'
_diffrn_ambient_environment air
_diffrn_ambient_temperature 287.4(4)
_diffrn_detector 'CCD plate'
_diffrn_detector_area_resol_mean 8.0584
_diffrn_detector_type EosS2
_diffrn_measured_fraction_theta_full 0.997
_diffrn_measured_fraction_theta_max 0.997
_diffrn_measurement_details
;
List of Runs (angles in degrees, time in seconds):

  # Type    Start    End  Width  t~exp~   \w     \q     \k     \f   Frames
#--------------------------------------------------------------------------
  1  \w    -83.00  11.00   1.00   35.00    --  -15.84 -77.00 120.00   94
  2  \w    -29.00  49.00   1.00   35.00    --  -15.84  57.00-180.00   78
  3  \w    -85.00  -4.00   1.00   35.00    --  -15.84 -38.00-150.00   81
  4  \w    -64.00 -28.00   1.00   35.00    --  -15.84 115.00 155.53   36
  5  \w    -70.00  -7.00   1.00   35.00    --  -15.84 -57.00   0.00   63
  6  \w    -35.00  52.00   1.00   35.00    --  -15.84  38.00  30.00   87
  7  \w    -60.00  -1.00   1.00   35.00    --  -15.84 -57.00 -90.00   59
  8  \w    -29.00  51.00   1.00   35.00    --  -15.84  57.00 -90.00   80
  9  \w    -15.00  56.00   1.00   35.00    --   16.78 -99.00 120.00   71
 10  \w     15.00  64.00   1.00   35.00    --   16.78-113.00   5.73   49
;
_diffrn_measurement_device 'four-circle diffractometer'
_diffrn_measurement_device_type 'SuperNova, Single source at offset, EosS2'
_diffrn_measurement_method '\w scans'
_diffrn_orient_matrix_type 'CrysAlisPro convention (1999,Acta A55,543-557)'
_diffrn_orient_matrix_UB_11 0.0195847000
_diffrn_orient_matrix_UB_12 0.0387644000
_diffrn_orient_matrix_UB_13 0.0150377000
_diffrn_orient_matrix_UB_21 -0.0749999000
_diffrn_orient_matrix_UB_22 0.0079308000
_diffrn_orient_matrix_UB_23 0.0015190000
_diffrn_orient_matrix_UB_31 0.0064568000
_diffrn_orient_matrix_UB_32 -0.0255263000
_diffrn_orient_matrix_UB_33 0.0233154000
_diffrn_radiation_monochromator mirror
_diffrn_radiation_probe x-ray
_diffrn_radiation_type MoK\a
_diffrn_radiation_wavelength 0.71073
_diffrn_reflns_av_R_equivalents 0.0796
_diffrn_reflns_av_unetI/netI 0.0776
_diffrn_reflns_Laue_measured_fraction_full 0.997
_diffrn_reflns_Laue_measured_fraction_max 0.997
_diffrn_reflns_limit_h_max 10
_diffrn_reflns_limit_h_min -10
_diffrn_reflns_limit_k_max 17
_diffrn_reflns_limit_k_min -17
_diffrn_reflns_limit_l_max 30
_diffrn_reflns_limit_l_min -30
_diffrn_reflns_number 23610
_diffrn_reflns_point_group_measured_fraction_full 0.997
_diffrn_reflns_point_group_measured_fraction_max 0.997
_diffrn_reflns_theta_full 24.998
_diffrn_reflns_theta_max 24.998
_diffrn_reflns_theta_min 3.192
_diffrn_source 'micro-focus sealed X-ray tube'
_diffrn_source_type 'SuperNova (Mo) X-ray Source'
_diffrn_standards_number 0
_exptl_absorpt_coefficient_mu 0.592
_exptl_absorpt_correction_T_max 0.915
_exptl_absorpt_correction_T_min 0.899
_exptl_absorpt_correction_type multi-scan
_exptl_absorpt_process_details
;
CrysAlisPro 1.171.38.41r (Rigaku Oxford Diffraction, 2015)
Empirical absorption correction using spherical harmonics,
 implemented in SCALE3 ABSPACK scaling algorithm.
;
_exptl_crystal_colour 'clear greenish green'
_exptl_crystal_colour_lustre clear
_exptl_crystal_colour_modifier greenish
_exptl_crystal_colour_primary green
_exptl_crystal_density_diffrn 1.171
_exptl_crystal_description block
_exptl_crystal_F_000 1294
_exptl_crystal_size_max 0.18
_exptl_crystal_size_mid 0.16
_exptl_crystal_size_min 0.15
_refine_diff_density_max 0.645
_refine_diff_density_min -0.479
_refine_diff_density_rms 0.107
_refine_ls_abs_structure_details
;
 Flack x determined using 1539 quotients [(I+)-(I-)]/[(I+)+(I-)]
 (Parsons, Flack and Wagner, Acta Cryst. B69 (2013) 249-259).
;
_refine_ls_abs_structure_Flack 0.037(11)
_refine_ls_extinction_method none
_refine_ls_goodness_of_fit_ref 1.076
_refine_ls_hydrogen_treatment constr
_refine_ls_matrix_type full
_refine_ls_number_parameters 382
_refine_ls_number_reflns 6215
_refine_ls_number_restraints 18
_refine_ls_restrained_S_all 1.082
_refine_ls_R_factor_all 0.1022
_refine_ls_R_factor_gt 0.0826
_refine_ls_shift/su_max 0.005
_refine_ls_shift/su_mean 0.000
_refine_ls_structure_factor_coef Fsqd
_refine_ls_weighting_details 'w=1/[\s^2^(Fo^2^)+(0.1520P)^2^] where P=(Fo^2^+2Fc^2^)/3'
_refine_ls_weighting_scheme calc
_refine_ls_wR_factor_gt 0.2270
_refine_ls_wR_factor_ref 0.2468
_reflns_Friedel_coverage 0.921
_reflns_Friedel_fraction_full 0.998
_reflns_Friedel_fraction_max 0.998
_reflns_number_gt 4785
_reflns_number_total 6231
_reflns_threshold_expression 'I > 2\s(I)'
_cod_data_source_file c8dt00206a2.cif
_cod_data_source_block exp_1068
_cod_original_formula_sum 'C29 H24.50 N7 Ni O6'
_cod_database_code 7045500
_shelx_shelxl_version_number 2014/7
_shelx_space_group_comment
;
The symmetry employed for this shelxl refinement is uniquely defined
by the following loop, which should always be used as a source of
symmetry information in preference to the above space-group names.
They are only intended as comments.
;
_shelx_estimated_absorpt_t_max 0.916
_shelx_estimated_absorpt_t_min 0.901
_reflns_odcompleteness_completeness 99.71
_reflns_odcompleteness_iscentric 1
_reflns_odcompleteness_theta 26.32
_olex2_refinement_description
;
1. Fixed Uiso
 At 1.2 times of:
  All C(H) groups
 At 1.5 times of:
  All O(H,H) groups
2. Restrained distances
 O2-C28
 1.24 with sigma of 0.01
 C28-O3
 1.24 with sigma of 0.01
 C29-O4
 1.24 with sigma of 0.01
 C29-O5
 1.24 with sigma of 0.01
 O4-O5 \\sim O2-O3
 with sigma of 0.02
3. Rigid bond restraints
 O2, O4
 with sigma for 1-2 distances of 0.01 and sigma for 1-3 distances of 0.01
4. Uiso/Uaniso restraints and constraints
Uanis(O2) \\sim Ueq, Uanis(O4) \\sim Ueq: with sigma of 0.01 and sigma for
terminal atoms of 0.02
5.a Free rotating group:
 O6(H6A,H6B)
5.b Rotating group:
 O1(H1A,H1B)
5.c Aromatic/amide H refined with riding coordinates:
 C2(H2), C3(H3), C5(H5), C6(H6), C7(H7), C8(H8), C9(H9), C11(H11), C12(H12),
 C14(H14), C15(H15), C16(H16), C17(H17), C18(H18), C20(H20), C21(H21), C23(H23),
  C24(H24), C25(H25), C26(H26), C27(H27), C28(H28), C29(H29)
;
_olex2_date_sample_data_collection 2018-01-28
_olex2_submission_special_instructions 'No special instructions were received'
_oxdiff_exptl_absorpt_empirical_details
;
Empirical correction (ABSPACK) includes:
- Absorption correction using spherical harmonics
- Frame scaling
;
_oxdiff_exptl_absorpt_empirical_full_max 2.911
_oxdiff_exptl_absorpt_empirical_full_min 0.451

loop_
_space_group_symop_operation_xyz
'x, y, z'
'-x, y, -z'
'x+1/2, y+1/2, z+1/2'
'-x+1/2, y+1/2, -z+1/2'

loop_
_atom_site_label
_atom_site_type_symbol
_atom_site_fract_x
_atom_site_fract_y
_atom_site_fract_z
_atom_site_U_iso_or_equiv
_atom_site_adp_type
_atom_site_occupancy
_atom_site_site_symmetry_order
_atom_site_calc_flag
_atom_site_refinement_flags_posn
_atom_site_refinement_flags_adp
_atom_site_disorder_assembly
_atom_site_disorder_group
Ni1 Ni 0.32179(9) 0.50885(6) 0.79025(3) 0.0553(2) Uani 1 1 d . . . .
O1 O 0.3980(9) 0.4515(6) 0.8656(3) 0.137(3) Uani 1 1 d . . . .
H1A H 0.4413 0.4918 0.8880 0.206 Uiso 1 1 d GR . . .
H1B H 0.4695 0.4121 0.8645 0.206 Uiso 1 1 d GR . . .
O2 O 0.2072(7) 0.6010(4) 0.8257(2) 0.0874(18) Uani 1 1 d D U A 1
O3 O 0.0750(12) 0.6644(7) 0.8780(5) 0.243(6) Uani 1 1 d D . . .
O4 O 0.4473(7) 0.4080(4) 0.7562(2) 0.0842(18) Uani 1 1 d D U B 2
O5 O 0.565(2) 0.3481(15) 0.8302(4) 0.288(8) Uiso 1 1 d D . . .
N1 N 0.2737(7) 0.5465(4) 0.4211(2) 0.0579(16) Uani 1 1 d . . . .
N2 N 0.2088(6) 0.5896(4) 0.6334(2) 0.0523(15) Uani 1 1 d . . . .
N3 N 0.2494(7) 0.5679(4) 0.7190(2) 0.0522(14) Uani 1 1 d . . . .
N4 N 0.1366(6) 0.2076(4) 0.3354(2) 0.0526(15) Uani 1 1 d . . . .
N5 N 0.0062(7) 0.0914(4) 0.3039(2) 0.0634(17) Uani 1 1 d . . . .
N6 N 0.4921(7) 0.8223(4) 0.30736(19) 0.0550(15) Uani 1 1 d . . . .
N7 N 0.6420(6) 0.9235(3) 0.2841(2) 0.0543(15) Uani 1 1 d . . . .
C1 C 0.2557(8) 0.5580(5) 0.4748(3) 0.0559(18) Uani 1 1 d . . . .
C2 C 0.2864(8) 0.4883(4) 0.5099(3) 0.0580(19) Uani 1 1 d . . . .
H2 H 0.3230 0.4353 0.4987 0.070 Uiso 1 1 calc R . . .
C3 C 0.2635(7) 0.4966(4) 0.5610(2) 0.0531(17) Uani 1 1 d . . . .
H3 H 0.2762 0.4482 0.5837 0.064 Uiso 1 1 calc R . . .
C4 C 0.2203(7) 0.5795(5) 0.5785(3) 0.0539(18) Uani 1 1 d . . . .
C5 C 0.1888(8) 0.6488(5) 0.5453(3) 0.0560(18) Uani 1 1 d . . . .
H5 H 0.1566 0.7026 0.5571 0.067 Uiso 1 1 calc R . . .
C6 C 0.2062(8) 0.6370(5) 0.4922(3) 0.0604(19) Uani 1 1 d . . . .
H6 H 0.1838 0.6836 0.4686 0.073 Uiso 1 1 calc R . . .
C7 C 0.2818(8) 0.5431(5) 0.6738(3) 0.0559(19) Uani 1 1 d . . . .
H7 H 0.3481 0.4980 0.6699 0.067 Uiso 1 1 calc R . . .
C8 C 0.1219(10) 0.6485(5) 0.6551(3) 0.072(2) Uani 1 1 d . . . .
H8 H 0.0574 0.6896 0.6373 0.087 Uiso 1 1 calc R . . .
C9 C 0.1481(10) 0.6352(5) 0.7074(3) 0.072(2) Uani 1 1 d . . . .
H9 H 0.1045 0.6666 0.7319 0.087 Uiso 1 1 calc R . . .
C10 C 0.2380(7) 0.4627(4) 0.3972(2) 0.0468(16) Uani 1 1 d . . . .
C11 C 0.3414(8) 0.4127(6) 0.3770(3) 0.070(2) Uani 1 1 d . . . .
H11 H 0.4356 0.4351 0.3778 0.084 Uiso 1 1 calc R . . .
C12 C 0.3071(8) 0.3298(5) 0.3556(3) 0.071(2) Uani 1 1 d . . . .
H12 H 0.3771 0.2976 0.3412 0.085 Uiso 1 1 calc R . . .
C13 C 0.1673(7) 0.2947(4) 0.3556(3) 0.0546(18) Uani 1 1 d . . . .
C14 C 0.0656(7) 0.3432(5) 0.3757(3) 0.0557(18) Uani 1 1 d . . . .
H14 H -0.0276 0.3199 0.3759 0.067 Uiso 1 1 calc R . . .
C15 C 0.0989(8) 0.4275(5) 0.3959(3) 0.0582(19) Uani 1 1 d . . . .
H15 H 0.0271 0.4606 0.4087 0.070 Uiso 1 1 calc R . . .
C16 C 0.0013(8) 0.1771(4) 0.3170(3) 0.062(2) Uani 1 1 d . . . .
H16 H -0.0839 0.2110 0.3139 0.075 Uiso 1 1 calc R . . .
C17 C 0.2291(8) 0.1382(5) 0.3331(3) 0.068(2) Uani 1 1 d . . . .
H17 H 0.3303 0.1389 0.3430 0.082 Uiso 1 1 calc R . . .
C18 C 0.1482(9) 0.0687(5) 0.3141(4) 0.077(3) Uani 1 1 d . . . .
H18 H 0.1850 0.0126 0.3088 0.093 Uiso 1 1 calc R . . .
C19 C 0.3310(8) 0.6141(5) 0.3922(3) 0.0540(18) Uani 1 1 d . . . .
C20 C 0.2934(9) 0.6210(5) 0.3390(3) 0.065(2) Uani 1 1 d . . . .
H20 H 0.2302 0.5788 0.3216 0.077 Uiso 1 1 calc R . . .
C21 C 0.3439(9) 0.6863(5) 0.3105(3) 0.065(2) Uani 1 1 d . . . .
H21 H 0.3160 0.6888 0.2744 0.078 Uiso 1 1 calc R . . .
C22 C 0.4390(8) 0.7499(4) 0.3364(3) 0.0521(17) Uani 1 1 d . . . .
C23 C 0.4863(8) 0.7399(5) 0.3895(3) 0.067(2) Uani 1 1 d . . . .
H23 H 0.5529 0.7802 0.4069 0.081 Uiso 1 1 calc R . . .
C24 C 0.4363(8) 0.6713(5) 0.4168(3) 0.064(2) Uani 1 1 d . . . .
H24 H 0.4735 0.6632 0.4520 0.077 Uiso 1 1 calc R . . .
C25 C 0.6299(8) 0.8551(5) 0.3144(3) 0.065(2) Uani 1 1 d . . . .
H25 H 0.7069 0.8318 0.3380 0.078 Uiso 1 1 calc R . . .
C26 C 0.4095(10) 0.8730(6) 0.2709(3) 0.077(3) Uani 1 1 d . . . .
H26 H 0.3103 0.8670 0.2579 0.093 Uiso 1 1 calc R . . .
C27 C 0.5046(11) 0.9348(6) 0.2575(3) 0.083(3) Uani 1 1 d . . . .
H27 H 0.4785 0.9795 0.2330 0.100 Uiso 1 1 calc R . . .
C28 C 0.1381(11) 0.5995(7) 0.8605(4) 0.151(6) Uani 1 1 d D . . .
H28 H 0.1296 0.5449 0.8767 0.181 Uiso 1 1 calc R . A .
C29 C 0.516(2) 0.3491(10) 0.7822(4) 0.320(16) Uiso 1 1 d D . . .
H29 H 0.5327 0.2982 0.7638 0.384 Uiso 1 1 calc R . B .
O6 O 0.1761(4) 0.8014(3) 0.8386(2) 0.0621(13) Uani 1 1 d . . . .
H6A H 0.2197 0.8410 0.8587 0.093 Uiso 1 1 d G . . .
H6B H 0.2281 0.7879 0.8153 0.093 Uiso 1 1 d G . . .

loop_
_atom_site_aniso_label
_atom_site_aniso_U_11
_atom_site_aniso_U_22
_atom_site_aniso_U_33
_atom_site_aniso_U_23
_atom_site_aniso_U_13
_atom_site_aniso_U_12
Ni1 0.0692(5) 0.0380(4) 0.0614(4) -0.0023(4) 0.0190(3) -0.0139(4)
O1 0.128(6) 0.147(6) 0.125(5) 0.045(5) -0.015(5) -0.061(5)
O2 0.096(4) 0.079(4) 0.094(3) -0.021(3) 0.038(3) -0.013(3)
O3 0.178(9) 0.231(11) 0.335(12) -0.142(9) 0.090(8) 0.039(8)
O4 0.095(4) 0.067(3) 0.096(4) -0.013(3) 0.034(3) -0.017(3)
N1 0.072(3) 0.054(3) 0.050(3) -0.004(2) 0.015(3) -0.031(3)
N2 0.057(3) 0.039(3) 0.065(3) 0.000(2) 0.022(2) -0.006(2)
N3 0.067(3) 0.034(3) 0.058(3) -0.004(2) 0.018(2) -0.007(2)
N4 0.039(3) 0.039(3) 0.080(3) -0.003(3) 0.012(2) -0.007(2)
N5 0.067(4) 0.045(3) 0.081(4) 0.001(3) 0.021(3) -0.009(3)
N6 0.076(4) 0.040(3) 0.050(3) 0.003(2) 0.015(2) -0.013(3)
N7 0.064(3) 0.039(3) 0.062(3) -0.001(3) 0.014(3) -0.011(3)
C1 0.060(4) 0.050(4) 0.061(3) -0.006(3) 0.021(3) -0.020(3)
C2 0.069(4) 0.046(4) 0.064(3) -0.008(3) 0.027(3) -0.017(3)
C3 0.065(4) 0.035(3) 0.062(3) 0.005(3) 0.020(3) -0.006(3)
C4 0.051(4) 0.052(4) 0.061(4) -0.003(3) 0.017(3) -0.009(3)
C5 0.074(4) 0.040(3) 0.057(3) 0.008(3) 0.022(3) -0.008(3)
C6 0.074(4) 0.049(4) 0.058(4) 0.008(3) 0.013(3) -0.016(3)
C7 0.056(4) 0.052(4) 0.064(4) -0.003(3) 0.024(3) 0.002(3)
C8 0.094(6) 0.051(4) 0.078(5) -0.005(4) 0.032(4) 0.003(4)
C9 0.113(6) 0.046(4) 0.063(4) -0.001(3) 0.031(4) 0.013(4)
C10 0.051(3) 0.046(3) 0.045(3) -0.004(3) 0.012(3) -0.017(3)
C11 0.044(4) 0.072(5) 0.099(5) -0.014(4) 0.027(3) -0.021(3)
C12 0.041(3) 0.059(4) 0.118(6) -0.013(4) 0.028(3) -0.022(3)
C13 0.045(3) 0.044(3) 0.078(4) 0.005(3) 0.018(3) -0.004(3)
C14 0.041(3) 0.054(4) 0.074(4) -0.015(3) 0.014(3) -0.015(3)
C15 0.055(4) 0.042(4) 0.081(4) -0.001(3) 0.023(3) -0.004(3)
C16 0.068(4) 0.038(3) 0.083(4) -0.002(3) 0.019(4) -0.014(3)
C17 0.047(4) 0.056(4) 0.103(5) -0.009(4) 0.014(4) -0.003(3)
C18 0.067(5) 0.045(4) 0.121(6) -0.010(4) 0.015(4) 0.007(4)
C19 0.062(4) 0.046(3) 0.057(3) 0.003(3) 0.017(3) -0.015(3)
C20 0.084(5) 0.056(4) 0.055(4) -0.002(3) 0.014(3) -0.029(3)
C21 0.081(5) 0.060(4) 0.055(3) -0.009(3) 0.013(3) -0.024(4)
C22 0.058(4) 0.041(3) 0.058(4) 0.000(3) 0.012(3) -0.015(3)
C23 0.067(4) 0.071(5) 0.065(4) -0.006(4) 0.011(3) -0.032(4)
C24 0.079(4) 0.061(4) 0.054(3) -0.001(3) 0.015(3) -0.038(3)
C25 0.058(4) 0.054(4) 0.084(5) 0.015(4) 0.016(3) -0.012(3)
C26 0.071(5) 0.071(5) 0.084(5) 0.024(4) -0.005(4) -0.016(4)
C27 0.102(6) 0.069(5) 0.074(5) 0.022(4) -0.005(4) -0.038(4)
C28 0.151(12) 0.123(10) 0.181(12) -0.036(10) 0.029(10) -0.027(10)
O6 0.033(2) 0.062(3) 0.098(3) 0.028(2) 0.0336(19) 0.0242(19)

loop_
_atom_type_symbol
_atom_type_description
_atom_type_scat_dispersion_real
_atom_type_scat_dispersion_imag
_atom_type_scat_source
C C 0.0033 0.0016 'International Tables Vol C Tables 4.2.6.8 and 6.1.1.4'
H H 0.0000 0.0000 'International Tables Vol C Tables 4.2.6.8 and 6.1.1.4'
N N 0.0061 0.0033 'International Tables Vol C Tables 4.2.6.8 and 6.1.1.4'
O O 0.0106 0.0060 'International Tables Vol C Tables 4.2.6.8 and 6.1.1.4'
Ni Ni 0.3393 1.1124 'International Tables Vol C Tables 4.2.6.8 and 6.1.1.4'

loop_
_geom_angle_atom_site_label_1
_geom_angle_atom_site_label_2
_geom_angle_atom_site_label_3
_geom_angle
_geom_angle_site_symmetry_1
_geom_angle_site_symmetry_3
O1 Ni1 O4 88.0(3) . .
O2 Ni1 O1 89.3(3) . .
O2 Ni1 N3 89.3(2) . .
O2 Ni1 N5 89.1(3) . 3
O2 Ni1 N7 89.6(2) . 3_445
N3 Ni1 O1 178.1(3) . .
N3 Ni1 O4 93.5(2) . .
N3 Ni1 N5 92.2(2) . 3
N3 Ni1 N7 93.0(2) . 3_445
N5 Ni1 O1 86.7(3) 3 .
N5 Ni1 O4 90.8(2) 3 .
N7 Ni1 O1 88.1(3) 3_445 .
N7 Ni1 O4 90.3(2) 3_445 .
N7 Ni1 N5 174.6(2) 3_445 3
Ni1 O1 H1A 111.5 . .
Ni1 O1 H1B 112.3 . .
H1A O1 H1B 102.4 . .
C28 O2 Ni1 134.8(7) . .
C29 O4 Ni1 122.9(8) . .
C10 N1 C1 118.4(5) . .
C19 N1 C1 122.2(5) . .
C19 N1 C10 119.3(5) . .
C7 N2 C4 127.0(6) . .
C7 N2 C8 105.9(6) . .
C8 N2 C4 127.2(6) . .
C7 N3 Ni1 126.0(5) . .
C7 N3 C9 104.9(6) . .
C9 N3 Ni1 128.8(5) . .
C16 N4 C13 124.5(6) . .
C16 N4 C17 106.1(6) . .
C17 N4 C13 129.4(6) . .
C16 N5 Ni1 123.9(5) . 3_444
C16 N5 C18 105.5(6) . .
C18 N5 Ni1 128.8(5) . 3_444
C25 N6 C22 126.2(6) . .
C25 N6 C26 107.8(6) . .
C26 N6 C22 125.8(6) . .
C25 N7 Ni1 125.4(5) . 3_554
C25 N7 C27 104.0(6) . .
C27 N7 Ni1 129.2(5) . 3_554
C2 C1 N1 119.8(6) . .
C6 C1 N1 120.9(6) . .
C6 C1 C2 119.2(6) . .
C1 C2 H2 119.6 . .
C3 C2 C1 120.8(6) . .
C3 C2 H2 119.6 . .
C2 C3 H3 120.6 . .
C2 C3 C4 118.8(6) . .
C4 C3 H3 120.6 . .
C3 C4 N2 118.4(6) . .
C5 C4 N2 119.9(6) . .
C5 C4 C3 121.8(6) . .
C4 C5 H5 121.0 . .
C4 C5 C6 118.1(7) . .
C6 C5 H5 121.0 . .
C1 C6 C5 121.1(7) . .
C1 C6 H6 119.5 . .
C5 C6 H6 119.5 . .
N2 C7 H7 123.6 . .
N3 C7 N2 112.8(6) . .
N3 C7 H7 123.6 . .
N2 C8 H8 126.7 . .
C9 C8 N2 106.7(7) . .
C9 C8 H8 126.7 . .
N3 C9 H9 125.1 . .
C8 C9 N3 109.7(7) . .
C8 C9 H9 125.1 . .
C11 C10 N1 121.5(6) . .
C11 C10 C15 118.3(6) . .
C15 C10 N1 120.2(6) . .
C10 C11 H11 119.5 . .
C10 C11 C12 121.0(7) . .
C12 C11 H11 119.5 . .
C11 C12 H12 120.1 . .
C11 C12 C13 119.9(7) . .
C13 C12 H12 120.1 . .
C12 C13 N4 118.9(6) . .
C14 C13 N4 121.8(6) . .
C14 C13 C12 119.4(7) . .
C13 C14 H14 119.6 . .
C13 C14 C15 120.7(6) . .
C15 C14 H14 119.6 . .
C10 C15 C14 120.7(7) . .
C10 C15 H15 119.7 . .
C14 C15 H15 119.7 . .
N4 C16 H16 124.7 . .
N5 C16 N4 110.7(7) . .
N5 C16 H16 124.7 . .
N4 C17 H17 126.3 . .
C18 C17 N4 107.5(7) . .
C18 C17 H17 126.3 . .
N5 C18 H18 124.8 . .
C17 C18 N5 110.3(7) . .
C17 C18 H18 124.8 . .
C20 C19 N1 121.9(6) . .
C20 C19 C24 117.9(7) . .
C24 C19 N1 120.0(6) . .
C19 C20 H20 118.5 . .
C21 C20 C19 123.0(7) . .
C21 C20 H20 118.5 . .
C20 C21 H21 120.6 . .
C20 C21 C22 118.9(7) . .
C22 C21 H21 120.6 . .
C21 C22 N6 120.4(6) . .
C23 C22 N6 121.0(6) . .
C23 C22 C21 118.6(6) . .
C22 C23 H23 119.6 . .
C24 C23 C22 120.9(7) . .
C24 C23 H23 119.6 . .
C19 C24 H24 119.9 . .
C23 C24 C19 120.2(6) . .
C23 C24 H24 119.9 . .
N6 C25 H25 124.1 . .
N7 C25 N6 111.8(6) . .
N7 C25 H25 124.1 . .
N6 C26 H26 127.8 . .
N6 C26 C27 104.3(7) . .
C27 C26 H26 127.8 . .
N7 C27 C26 112.0(7) . .
N7 C27 H27 124.0 . .
C26 C27 H27 124.0 . .
O2 C28 O3 126.3(12) . .
O2 C28 H28 116.9 . .
O3 C28 H28 116.9 . .
O4 C29 O5 129.1(16) . .
O4 C29 H29 115.5 . .
O5 C29 H29 115.5 . .
H6A O6 H6B 109.5 . .

loop_
_geom_bond_atom_site_label_1
_geom_bond_atom_site_label_2
_geom_bond_distance
_geom_bond_site_symmetry_2
Ni1 O1 2.148(8) .
Ni1 O2 2.044(6) .
Ni1 O4 2.176(6) .
Ni1 N3 2.061(5) .
Ni1 N5 2.094(6) 3
Ni1 N7 2.085(6) 3_445
O1 H1A 0.8898 .
O1 H1B 0.8916 .
O2 C28 1.181(10) .
O3 C28 1.257(10) .
O4 C29 1.227(11) .
O5 C29 1.255(11) .
N1 C1 1.432(9) .
N1 C10 1.422(8) .
N1 C19 1.413(9) .
N2 C4 1.446(9) .
N2 C7 1.349(8) .
N2 C8 1.373(10) .
N3 C7 1.303(9) .
N3 C9 1.380(10) .
N4 C13 1.424(9) .
N4 C16 1.347(9) .
N4 C17 1.357(10) .
N5 Ni1 2.094(6) 3_444
N5 C16 1.338(9) .
N5 C18 1.340(10) .
N6 C22 1.451(8) .
N6 C25 1.350(9) .
N6 C26 1.354(10) .
N7 Ni1 2.085(6) 3_554
N7 C25 1.311(9) .
N7 C27 1.357(11) .
C1 C2 1.388(10) .
C1 C6 1.374(11) .
C2 H2 0.9300 .
C2 C3 1.375(9) .
C3 H3 0.9300 .
C3 C4 1.406(10) .
C4 C5 1.354(10) .
C5 H5 0.9300 .
C5 C6 1.418(10) .
C6 H6 0.9300 .
C7 H7 0.9300 .
C8 H8 0.9300 .
C8 C9 1.350(11) .
C9 H9 0.9300 .
C10 C11 1.380(10) .
C10 C15 1.385(9) .
C11 H11 0.9300 .
C11 C12 1.382(11) .
C12 H12 0.9300 .
C12 C13 1.395(10) .
C13 C14 1.354(10) .
C14 H14 0.9300 .
C14 C15 1.390(10) .
C15 H15 0.9300 .
C16 H16 0.9300 .
C17 H17 0.9300 .
C17 C18 1.335(11) .
C18 H18 0.9300 .
C19 C20 1.369(9) .
C19 C24 1.379(10) .
C20 H20 0.9300 .
C20 C21 1.353(11) .
C21 H21 0.9300 .
C21 C22 1.398(10) .
C22 C23 1.382(10) .
C23 H23 0.9300 .
C23 C24 1.371(11) .
C24 H24 0.9300 .
C25 H25 0.9300 .
C26 H26 0.9300 .
C26 C27 1.359(12) .
C27 H27 0.9300 .
C28 H28 0.9300 .
C29 H29 0.9300 .
O6 H6A 0.8503 .
O6 H6B 0.8498 .
